data_4511773
loop_
_publ_author_name
'Domaga\/la, S\/lawomir'
'Kosc, Krzysztof'
'Robinson, Sean W.'
'Haynes, Delia A.'
'Wo\'zniak, Krzysztof'

_publ_section_title
;
 Dithiadiazolyl Radicals---Structures and Charge Densities of Their
 Crystals and Co-Crystal
;
_journal_issue 9
_journal_name_full 'Crystal Growth &amp; Design'
_journal_page_first 4834
_journal_paper_doi 10.1021/cg501013x
_journal_volume 14
_journal_year 2014
_chemical_absolute_configuration -
_chemical_formula_moiety 'C7 F5 N2 S2, C7 H5 N2 S2'
_chemical_formula_sum 'C14 H5 F5 N4 S4'
_chemical_formula_weight 452.458
_space_group_IT_number 14
_symmetry_cell_setting monoclinic
_symmetry_space_group_name_Hall '-P 2ybc'
_symmetry_space_group_name_H-M 'P 1 21/c 1'
_atom_sites_solution_hydrogens difmap
_atom_sites_solution_primary direct
_atom_sites_solution_secondary difmap
_audit_creation_method MoPro12
_cell_angle_alpha 90.
_cell_angle_beta 94.707(2)
_cell_angle_gamma 90.
_cell_formula_units_Z 4
_cell_length_a 11.3455(4)
_cell_length_b 11.6462(4)
_cell_length_c 12.1589(5)
_cell_measurement_temperature 90
_cell_volume 1601.16(10)
_computing_cell_refinement 'SAINT V8.27B integration software'
_computing_data_collection 'Bruker APEX2 software'
_computing_data_reduction 'SORTAV (Blessing, 1995)'
_computing_structure_refinement 'MoPro (J. Appl. Cryst. 2005, 38, 38-54)'
_computing_structure_solution 'SHELXS-97 (Sheldrick, 1990)'
_diffrn_ambient_temperature 90
_diffrn_detector 'APEX-II CCD'
_diffrn_measured_fraction_theta_full 1.000
_diffrn_measured_fraction_theta_max 1.000
_diffrn_measurement_device '\k-geometry diffractometer'
_diffrn_measurement_device_type 'Bruker APEX-II'
_diffrn_measurement_method '\f or \w oscillation scans'
_diffrn_radiation_monochromator mirrors
_diffrn_radiation_probe x-ray
_diffrn_radiation_type 'MO K\a'
_diffrn_radiation_wavelength 0.71073
_diffrn_reflns_av_sigmaI/netI 0.01169
_diffrn_reflns_limit_h_max 23
_diffrn_reflns_limit_h_min -24
_diffrn_reflns_limit_k_max 24
_diffrn_reflns_limit_k_min 0
_diffrn_reflns_limit_l_max 25
_diffrn_reflns_limit_l_min 0
_diffrn_reflns_number 200511
_diffrn_reflns_theta_full 48.88
_diffrn_reflns_theta_max 48.88
_diffrn_reflns_theta_min 1.80
_diffrn_source 'TXS rotating anode'
_exptl_absorpt_coefficient_mu 0.657
_exptl_absorpt_correction_T_max 0.750
_exptl_absorpt_correction_T_min 0.714
_exptl_absorpt_correction_type multi-scan
_exptl_absorpt_process_details
;
 R.H. Blessing, Acta Cryst. (1995), A51, 33-38
;
_exptl_crystal_colour violet
_exptl_crystal_density_diffrn 1.878
_exptl_crystal_density_method 'not measured'
_exptl_crystal_description block
_exptl_crystal_F_000 904
_exptl_crystal_size_max 0.228
_exptl_crystal_size_mid 0.122
_exptl_crystal_size_min 0.080
_refine_ls_extinction_method none
_refine_ls_goodness_of_fit_ref 1.611
_refine_ls_hydrogen_treatment constr
_refine_ls_matrix_type full
_refine_ls_number_parameters 982
_refine_ls_number_reflns 13222
_refine_ls_number_restraints 0
_refine_ls_restrained_S_all 0.000
_refine_ls_R_factor_all 0.0122
_refine_ls_R_factor_gt 0.0122
_refine_ls_shift/su_max 0.000
_refine_ls_shift/su_mean 0.000
_refine_ls_structure_factor_coef F
_refine_ls_weighting_scheme sigma
_refine_ls_wR_factor_gt 0.0085
_refine_ls_wR_factor_ref 0.0085
_reflns_number_gt 13222
_reflns_number_total 13222
_reflns_threshold_expression >3.0sigma(I)
_cod_data_source_file cg501013x_si_002.cif
_cod_data_source_block HF-radical
_cod_depositor_comments 'Adding full bibliography for 4511771--4511773.cif.'
_cod_original_sg_symbol_H-M 'P 21/c'
_cod_database_code 4511773

loop_
_symmetry_equiv_pos_as_xyz
'x, y, z'
'-x, y+1/2, -z+1/2'
'-x, -y, -z'
'x, -y+1/2, z+1/2'

loop_
_atom_local_axes_atom_label
_atom_local_axes_atom0
_atom_local_axes_ax1
_atom_local_axes_atom1
_atom_local_axes_atom2
_atom_local_axes_ax2
S1_1 S2_1 bX S1_1 N1_1 Y
S2_1 S1_1 bX S2_1 N2_1 Y
S1_2 S2_2 bX S1_2 N1_2 Y
S2_2 S1_2 bX S2_2 N2_2 Y
F1_2 C3_2 Z F1_2 C4_2 X
F2_2 C4_2 Z F2_2 C5_2 X
F3_2 C5_2 Z F3_2 C4_2 X
F4_2 C6_2 Z F4_2 C5_2 X
F5_2 C7_2 Z F5_2 C6_2 X
N1_1 S1_1 bX N1_1 C1_1 Y
N2_1 S2_1 bX N2_1 C1_1 Y
N1_2 S1_2 bX N1_2 C1_2 Y
N2_2 S2_2 bX N2_2 C1_2 Y
C1_1 N1_1 bX C1_1 N2_1 Y
C2_1 C3_1 bX C2_1 C7_1 Y
C3_1 C2_1 bX C3_1 C4_1 Y
H1_1 C3_1 Z H1_1 C2_1 X
C4_1 C3_1 bX C4_1 C5_1 Y
H2_1 C4_1 Z H2_1 C3_1 X
C5_1 C4_1 bX C5_1 C6_1 Y
H3_1 C5_1 Z H3_1 C4_1 X
C6_1 C7_1 bX C6_1 C5_1 Y
H4_1 C6_1 Z H4_1 C7_1 X
C7_1 C2_1 bX C7_1 C6_1 Y
H5_1 C7_1 Z H5_1 C2_1 X
C1_2 N2_2 bX C1_2 N1_2 Y
C2_2 C3_2 bX C2_2 C7_2 Y
C3_2 C4_2 bX C3_2 C2_2 Y
C4_2 C5_2 bX C4_2 C3_2 Y
C5_2 C4_2 bX C5_2 C6_2 Y
C6_2 C5_2 bX C6_2 C7_2 Y
C7_2 C6_2 bX C7_2 C2_2 Y

loop_
_atom_rho_multipole_atom_label
_atom_rho_multipole_coeff_Pv
_atom_rho_multipole_coeff_P00
_atom_rho_multipole_coeff_P11
_atom_rho_multipole_coeff_P1-1
_atom_rho_multipole_coeff_P10
_atom_rho_multipole_coeff_P20
_atom_rho_multipole_coeff_P21
_atom_rho_multipole_coeff_P2-1
_atom_rho_multipole_coeff_P22
_atom_rho_multipole_coeff_P2-2
_atom_rho_multipole_coeff_P30
_atom_rho_multipole_coeff_P31
_atom_rho_multipole_coeff_P3-1
_atom_rho_multipole_coeff_P32
_atom_rho_multipole_coeff_P3-2
_atom_rho_multipole_coeff_P33
_atom_rho_multipole_coeff_P3-3
_atom_rho_multipole_coeff_P40
_atom_rho_multipole_coeff_P41
_atom_rho_multipole_coeff_P4-1
_atom_rho_multipole_coeff_P42
_atom_rho_multipole_coeff_P4-2
_atom_rho_multipole_coeff_P43
_atom_rho_multipole_coeff_P4-3
_atom_rho_multipole_coeff_P44
_atom_rho_multipole_coeff_P4-4
_atom_rho_multipole_kappa
_atom_rho_multipole_kappa_prime1
_atom_rho_multipole_radial_slater_n0
_atom_rho_multipole_radial_slater_zeta0
_atom_rho_multipole_radial_slater_n1
_atom_rho_multipole_radial_slater_zeta1
_atom_rho_multipole_radial_slater_n2
_atom_rho_multipole_radial_slater_zeta2
_atom_rho_multipole_radial_slater_n3
_atom_rho_multipole_radial_slater_zeta3
_atom_rho_multipole_radial_slater_n4
_atom_rho_multipole_radial_slater_zeta4
S1_1 5.738(13) 0. -0.009(7) -0.033(7) 0.013(6) 0.073(6) 0.006(5) -0.018(5) 0.081(5) 0.042(6) -0.013(7) -0.103(7) -0.034(7) -0.013(6) -0.014(7) -0.188(7) -0.046(7) 0.028(9) -0.011(6) 0.014(6) 0.006(8) 0.001(9) -0.009(8) 0.004(9) -0.068(9) 0.008(9) 1.0583(8) 1.116(8) 4 3.612 4 3.612 4 3.612 6 3.612 8 3.612
S2_1 5.845(13) 0. -0.024(6) -0.051(7) 0.002(6) 0.082(5) 0.007(5) 0.009(5) 0.091(5) 0.031(6) -0.015(7) -0.116(6) -0.030(7) -0.015(6) -0.006(7) -0.195(7) -0.046(7) 0.038(9) -0.016(6) 0.018(6) 0.020(8) -0.029(9) -0.005(9) -0.009(9) -0.077(9) -0.008(9) 1.0583(8) 1.116(8) 4 3.612 4 3.612 4 3.612 6 3.612 8 3.612
S1_2 5.755(13) 0. -0.020(7) -0.061(7) -0.005(6) 0.078(5) -0.014(5) -0.008(5) 0.084(5) 0.036(5) 0.012(7) -0.141(6) -0.036(6) 0.014(6) 0.014(7) -0.179(7) -0.056(7) 0.030(9) -0.005(6) 0.004(6) -0.006(8) -0.008(9) 0.017(8) 0.013(9) -0.094(9) -0.007(9) 1.0583(8) 1.116(8) 4 3.612 4 3.612 4 3.612 6 3.612 8 3.612
S2_2 5.755(12) 0. -0.016(7) -0.030(7) 0.005(6) 0.082(5) 0.008(5) -0.003(5) 0.085(5) 0.023(5) -0.014(7) -0.103(6) -0.049(6) 0.006(6) -0.010(7) -0.173(7) -0.052(7) 0.025(9) 0.002(6) -0.006(6) 0.024(8) -0.028(9) 0.013(8) -0.020(9) -0.080(9) 0.013(9) 1.0583(8) 1.116(8) 4 3.612 4 3.612 4 3.612 6 3.612 8 3.612
F1_2 7.022(13) 0. 0.004(8) -0.019(8) -0.009(8) -0.114(11) 0.001(9) 0.007(9) 0.020(8) 0.010(9) 0.026(5) 0.000(4) -0.001(4) 0.007(4) 0.006(4) 0.005(4) 0.004(4) -0.001(6) -0.003(4) 0.002(4) -0.005(6) 0.000(6) -0.007(6) -0.005(6) 0.004(5) 0.000(5) 0.9895(10) 1.13(4) 2 5.186 2 5.186 2 5.186 3 5.186 4 5.186
F2_2 7.053(11) 0. 0.023(10) -0.028(10) -0.006(9) -0.104(12) -0.042(11) 0.025(11) 0.012(11) 0.000(11) 0.028(5) -0.013(5) 0.002(5) 0.002(5) -0.006(5) -0.007(5) -0.001(5) 0.011(7) 0.004(5) 0.008(5) -0.005(7) -0.011(7) -0.015(7) -0.008(7) 0.003(6) 0.015(6) 0.9898(8) 1.13(3) 2 5.186 2 5.186 2 5.186 3 5.186 4 5.186
F3_2 7.062(10) 0. 0.021(11) -0.012(9) -0.032(8) -0.078(10) -0.026(11) -0.011(9) -0.002(11) 0.002(11) 0.021(5) -0.013(5) 0.008(5) 0.000(5) -0.002(5) 0.025(5) -0.025(5) 0.003(7) 0.006(5) -0.002(4) 0.012(7) -0.008(6) 0.003(7) 0.002(7) -0.008(7) 0.001(6) 0.9898(8) 1.13(3) 2 5.186 2 5.186 2 5.186 3 5.186 4 5.186
F4_2 7.018(10) 0. 0.053(10) -0.071(9) 0.010(9) -0.124(11) -0.043(11) 0.001(10) -0.017(10) 0.032(10) -0.006(5) 0.007(5) 0.011(5) 0.004(5) -0.005(5) -0.004(4) -0.022(4) -0.011(7) -0.006(5) 0.005(5) 0.005(6) 0.000(6) 0.001(6) -0.002(6) 0.000(6) -0.006(6) 0.9898(8) 1.13(3) 2 5.186 2 5.186 2 5.186 3 5.186 4 5.186
F5_2 7.025(13) 0. 0.000(8) 0.026(8) -0.013(8) -0.126(12) 0.020(9) 0.001(9) 0.004(8) 0.013(8) 0.025(5) 0.007(4) 0.013(4) -0.012(4) 0.008(4) 0.019(4) -0.015(4) 0.014(6) 0.001(4) 0.000(4) -0.012(6) -0.003(6) 0.000(6) 0.001(6) 0.002(5) 0.005(5) 0.9895(10) 1.13(4) 2 5.186 2 5.186 2 5.186 3 5.186 4 5.186
N1_1 5.267(19) 0. -0.076(6) -0.006(7) 0.005(6) -0.080(6) 0.002(5) 0.007(6) 0.014(6) 0.020(6) -0.003(5) -0.031(4) 0.000(5) 0.010(5) 0.010(5) -0.070(5) 0.007(5) 0.006(6) -0.008(4) -0.005(4) -0.006(6) 0.011(6) -0.010(6) 0.003(6) -0.024(5) -0.009(6) 0.9852(9) 1.092(17) 2 3.811 2 3.811 2 3.811 3 3.811 4 3.811
N2_1 5.276(18) 0. -0.097(6) 0.002(7) 0.004(6) -0.063(6) 0.004(5) 0.001(6) 0.029(6) 0.023(6) 0.005(5) -0.038(4) 0.002(5) -0.006(5) -0.004(5) -0.085(5) 0.022(5) 0.005(6) -0.001(4) -0.004(4) 0.003(5) -0.007(6) -0.006(5) 0.005(6) -0.027(5) -0.016(6) 0.9852(9) 1.092(17) 2 3.811 2 3.811 2 3.811 3 3.811 4 3.811
N1_2 5.275(19) 0. -0.071(6) -0.005(7) -0.027(6) -0.069(6) 0.006(6) 0.000(6) 0.023(6) 0.008(6) 0.013(5) -0.027(4) 0.006(5) -0.016(5) -0.014(5) -0.074(5) 0.009(5) 0.006(6) 0.001(4) 0.004(4) -0.002(6) -0.005(6) -0.004(6) 0.011(6) -0.013(6) -0.004(6) 0.9852(9) 1.092(17) 2 3.811 2 3.811 2 3.811 3 3.811 4 3.811
N2_2 5.307(19) 0. -0.097(6) 0.001(7) 0.014(6) -0.075(6) 0.000(5) 0.011(6) 0.002(6) 0.006(6) -0.005(5) -0.025(4) 0.009(5) -0.001(5) 0.003(5) -0.082(5) 0.019(5) 0.001(6) 0.007(4) 0.002(4) 0.000(6) -0.012(6) 0.001(6) 0.006(6) -0.016(6) -0.029(6) 0.9852(9) 1.092(17) 2 3.811 2 3.811 2 3.811 3 3.811 4 3.811
C1_1 3.97(4) 0. 0.042(11) -0.002(11) -0.004(8) -0.243(11) -0.008(7) 0.005(7) 0.038(10) -0.003(9) 0.018(8) 0.021(8) -0.002(8) 0.007(8) -0.004(9) -0.38(2) 0.006(10) 0.036(10) 0.005(7) -0.007(7) -0.032(10) 0.003(10) 0.021(11) -0.008(12) -0.039(14) 0.036(13) 1.017(4) 0.888(15) 2 3.130 2 3.130 2 3.130 3 3.130 4 3.130
C2_1 4.07(6) 0. 0.108(15) 0.000(14) -0.014(9) -0.215(13) 0.000(8) 0.008(8) -0.029(11) -0.025(10) 0.002(9) 0.042(9) -0.012(9) -0.010(10) -0.019(10) -0.36(2) -0.006(12) -0.001(11) 0.013(7) -0.014(7) -0.001(11) 0.005(11) 0.004(12) 0.020(14) -0.029(16) 0.015(16) 1.005(4) 0.862(16) 2 3.130 2 3.130 2 3.130 3 3.130 4 3.130
C3_1 3.91(3) 0. 0.002(10) 0.018(12) 0.003(8) -0.199(8) 0.009(6) -0.001(8) 0.011(8) 0.008(9) 0.004(7) 0.021(6) 0.024(8) 0.005(7) 0.001(8) -0.230(11) -0.028(9) 0.046(8) -0.007(5) -0.012(6) 0.001(8) -0.003(8) 0.012(8) -0.018(9) 0.011(9) 0.025(10) 1.015(2) 0.982(13) 2 3.130 2 3.130 2 3.130 3 3.130 4 3.130
H1_1 0. 0. -0. 0. 0. 0. 0. -0. 0. 0. 0. 0. 0. 0. 0. 0. 0. 0. 0. 0. 0. 0. 0. 0. 0. 0. 1.182 1.158(13) 1 2.000 1 2.000 2 2.000 2 2.000 2 2.000
C4_1 4.17(2) 0. 0.004(9) -0.047(12) 0.007(8) -0.209(8) -0.009(6) 0.015(8) 0.008(8) -0.022(9) -0.021(7) 0.047(6) 0.004(8) -0.020(7) 0.009(8) -0.278(10) -0.022(10) 0.021(9) -0.003(5) -0.017(6) -0.011(9) 0.024(9) -0.023(9) -0.018(10) 0.008(9) 0.030(11) 1.0026(13) 0.962(8) 2 3.130 2 3.130 2 3.130 3 3.130 4 3.130
H2_1 0. 0. 0. 0. 0. 0. 0. 0. -0. -0. 0. 0. 0. 0. 0. 0. 0. 0. 0. 0. 0. 0. 0. 0. 0. 0. 1.182 1.158(8) 1 2.000 1 2.000 2 2.000 2 2.000 2 2.000
C5_1 4.117(20) 0. 0.008(9) -0.052(12) -0.013(8) -0.210(8) -0.015(7) 0.008(8) -0.012(9) -0.011(9) 0.008(8) 0.030(6) 0.011(8) 0.021(8) 0.015(9) -0.274(10) -0.006(10) 0.031(9) 0.010(6) -0.002(7) -0.014(9) 0.023(9) 0.017(9) 0.018(10) -0.003(10) 0.040(11) 1.0026(13) 0.962(8) 2 3.130 2 3.130 2 3.130 3 3.130 4 3.130
H3_1 0. 0. -0. 0. 0. 0. -0. 0. -0. -0. 0. 0. 0. 0. 0. 0. 0. 0. 0. 0. 0. 0. 0. 0. 0. 0. 1.182 1.158(8) 1 2.000 1 2.000 2 2.000 2 2.000 2 2.000
C6_1 4.20(2) 0. 0.016(9) 0.021(11) -0.014(8) -0.216(8) -0.011(7) 0.003(8) -0.010(8) 0.008(9) -0.001(7) 0.021(7) -0.025(8) -0.006(7) 0.002(8) -0.286(10) 0.011(9) 0.043(9) -0.002(5) -0.004(6) 0.001(9) -0.014(9) 0.002(9) 0.001(10) -0.007(9) -0.040(11) 1.0026(13) 0.962(8) 2 3.130 2 3.130 2 3.130 3 3.130 4 3.130
H4_1 0. 0. -0. -0. 0. 0. -0. -0. -0. 0. 0. 0. 0. 0. 0. 0. 0. 0. 0. 0. 0. 0. 0. 0. 0. 0. 1.182 1.158(8) 1 2.000 1 2.000 2 2.000 2 2.000 2 2.000
C7_1 3.96(3) 0. 0.018(10) 0.033(12) 0.013(8) -0.190(8) -0.005(6) 0.003(8) -0.027(9) 0.017(9) -0.026(7) 0.029(6) 0.009(8) 0.025(7) -0.015(8) -0.266(11) 0.002(9) 0.027(8) -0.010(5) -0.008(6) -0.006(8) 0.005(8) -0.017(8) 0.008(9) -0.003(9) -0.012(10) 1.015(2) 0.982(13) 2 3.130 2 3.130 2 3.130 3 3.130 4 3.130
H5_1 0. 0. -0. 0. 0. 0. 0. 0. -0. 0. 0. 0. 0. 0. 0. 0. 0. 0. 0. 0. 0. 0. 0. 0. 0. 0. 1.182 1.158(13) 1 2.000 1 2.000 2 2.000 2 2.000 2 2.000
C1_2 4.01(4) 0. 0.087(11) 0.007(11) 0.027(7) -0.219(11) -0.006(7) -0.004(7) 0.018(9) -0.014(9) 0.016(8) 0.008(8) -0.015(8) -0.001(8) 0.007(9) -0.354(20) 0.002(10) 0.033(10) 0.020(6) -0.009(7) -0.035(10) -0.016(10) 0.020(10) 0.031(12) -0.055(14) -0.020(13) 1.009(4) 0.912(16) 2 3.130 2 3.130 2 3.130 3 3.130 4 3.130
C2_2 3.85(7) 0. 0.040(17) 0.000(15) 0.028(9) -0.157(13) 0.010(8) 0.021(8) 0.028(11) -0.026(11) 0.001(8) 0.020(9) -0.005(9) -0.013(10) -0.013(10) -0.31(3) 0.010(12) 0.046(11) -0.007(7) -0.007(7) 0.014(11) -0.017(11) 0.017(12) 0.033(15) 0.011(17) -0.001(16) 1.021(5) 0.88(2) 2 3.130 2 3.130 2 3.130 3 3.130 4 3.130
C3_2 4.06(5) 0. 0.099(14) -0.001(15) 0.010(8) -0.155(10) 0.008(7) 0.007(8) -0.073(11) 0.015(11) -0.012(8) 0.081(7) -0.003(9) 0.018(9) -0.010(9) -0.329(18) 0.029(11) 0.025(10) 0.001(6) 0.009(7) -0.010(10) -0.021(10) -0.007(10) 0.032(12) 0.086(12) -0.002(15) 1.001(3) 0.930(13) 2 3.130 2 3.130 2 3.130 3 3.130 4 3.130
C4_2 3.96(3) 0. 0.129(12) 0.044(15) 0.018(8) -0.137(8) 0.004(7) -0.008(8) -0.040(10) -0.004(11) -0.007(8) 0.077(7) 0.000(9) 0.000(9) -0.031(9) -0.339(13) 0.020(11) 0.046(9) 0.000(6) -0.001(7) 0.005(10) -0.014(10) -0.023(11) 0.030(12) 0.026(12) -0.039(16) 1.0151(18) 0.950(9) 2 3.130 2 3.130 2 3.130 3 3.130 4 3.130
C5_2 3.91(2) 0. 0.099(11) -0.064(14) 0.000(8) -0.166(8) 0.018(7) -0.001(9) -0.094(11) -0.030(11) -0.002(8) 0.080(7) 0.019(9) 0.014(9) -0.026(9) -0.302(13) 0.000(11) 0.018(9) 0.000(6) 0.005(7) -0.026(10) 0.005(10) 0.004(10) 0.013(12) 0.079(13) 0.050(16) 1.0151(18) 0.950(9) 2 3.130 2 3.130 2 3.130 3 3.130 4 3.130
C6_2 4.01(3) 0. 0.138(12) -0.060(14) 0.009(8) -0.157(8) 0.006(7) -0.001(8) -0.061(10) -0.025(11) 0.010(8) 0.071(7) 0.021(9) 0.005(9) 0.000(9) -0.366(14) 0.024(11) 0.044(9) -0.009(6) -0.006(7) -0.010(10) 0.016(10) -0.010(11) 0.006(12) 0.003(12) 0.049(16) 1.0151(18) 0.950(9) 2 3.130 2 3.130 2 3.130 3 3.130 4 3.130
C7_2 4.07(5) 0. 0.141(14) -0.008(14) -0.012(8) -0.184(10) -0.009(7) 0.013(8) -0.098(11) 0.015(11) -0.010(8) 0.073(7) 0.014(9) -0.012(9) 0.000(9) -0.371(19) -0.002(11) 0.041(9) 0.000(6) -0.022(7) -0.018(10) 0.012(10) -0.011(10) 0.017(12) 0.056(12) 0.021(15) 1.001(3) 0.930(13) 2 3.130 2 3.130 2 3.130 3 3.130 4 3.130

loop_
_atom_site_type_symbol
_atom_site_label
_atom_site_fract_x
_atom_site_fract_y
_atom_site_fract_z
_atom_site_U_iso_or_equiv
_atom_site_adp_type
_atom_site_occupancy
_atom_site_calc_flag
_atom_site_refinement_flags_posn
_atom_site_refinement_flags_adp
S S1_1 -0.081866(11) 0.996586(11) 0.851584(11) 0.014328(3) Uani 1 d . .
S S2_1 -0.046796(11) 0.967436(11) 0.688209(10) 0.013669(3) Uani 1 d . .
S S1_2 0.115530(11) 1.174628(11) 0.875168(11) 0.014168(3) Uani 1 d . .
S S2_2 0.143906(11) 1.151731(11) 0.708258(11) 0.014139(3) Uani 1 d . .
F F1_2 0.30826(4) 0.91901(4) 1.04945(4) 0.01659(2) Uani 1 d . .
F F2_2 0.47961(6) 0.77234(5) 1.10178(5) 0.02210(3) Uani 1 d . .
F F3_2 0.64255(5) 0.72070(5) 0.95694(5) 0.02192(3) Uani 1 d . .
F F4_2 0.63342(4) 0.83108(6) 0.75828(5) 0.02031(2) Uani 1 d . .
F F5_2 0.45856(4) 0.97377(4) 0.69905(4) 0.01694(2) Uani 1 d . .
N N1_1 0.00907(3) 0.89793(3) 0.90211(3) 0.013280(14) Uani 1 d . .
N N2_1 0.04849(3) 0.86488(2) 0.71864(2) 0.012651(13) Uani 1 d . .
N N1_2 0.21832(3) 1.08440(3) 0.91940(3) 0.014260(14) Uani 1 d . .
N N2_2 0.24952(3) 1.05861(3) 0.73281(3) 0.013708(14) Uani 1 d . .
C C1_1 0.066100(19) 0.841950(18) 0.826706(19) 0.010109(10) Uani 1 d . .
C C2_1 0.150600(19) 0.750153(18) 0.862463(19) 0.009918(10) Uani 1 d . .
C C3_1 0.15513(2) 0.70703(2) 0.97006(2) 0.012003(12) Uani 1 d . .
H H1_1 0.09430 0.73887 1.02706 0.02897 Uani 1 d R U
C C4_1 0.23573(2) 0.62090(2) 1.00321(2) 0.014010(13) Uani 1 d . .
H H2_1 0.23917 0.58455 1.08534 0.03256 Uani 1 d R U
C C5_1 0.31245(2) 0.57778(2) 0.92940(2) 0.014963(13) Uani 1 d . .
H H3_1 0.37391 0.50960 0.95441 0.03153 Uani 1 d R U
C C6_1 0.30786(2) 0.62057(2) 0.82190(2) 0.014341(13) Uani 1 d . .
H H4_1 0.36600 0.59000 0.76195 0.02935 Uani 1 d R U
C C7_1 0.22697(2) 0.70615(2) 0.78814(2) 0.011896(12) Uani 1 d . .
H H5_1 0.22383 0.74108 0.70540 0.02619 Uani 1 d R U
C C1_2 0.27565(2) 1.03577(2) 0.83967(2) 0.011226(11) Uani 1 d . .
C C2_2 0.37275(2) 0.953893(19) 0.87077(2) 0.011005(11) Uani 1 d . .
C C3_2 0.38418(2) 0.89965(2) 0.97382(2) 0.012375(12) Uani 1 d . .
C C4_2 0.47402(3) 0.82190(2) 1.00294(2) 0.014686(13) Uani 1 d . .
C C5_2 0.55795(2) 0.79638(2) 0.93002(3) 0.015403(14) Uani 1 d . .
C C6_2 0.55116(2) 0.85063(2) 0.82809(3) 0.014498(13) Uani 1 d . .
C C7_2 0.45926(2) 0.92644(2) 0.79906(2) 0.012411(12) Uani 1 d . .

loop_
_atom_site_aniso_label
_atom_site_aniso_U_11
_atom_site_aniso_U_22
_atom_site_aniso_U_33
_atom_site_aniso_U_12
_atom_site_aniso_U_13
_atom_site_aniso_U_23
S1_1 0.012554(19) 0.01434(2) 0.01667(2) 0.004407(16) 0.004705(17) 0.001926(17)
S2_1 0.013847(19) 0.013197(19) 0.01339(2) 0.002550(16) -0.002357(16) 0.000981(16)
S1_2 0.01419(2) 0.011719(18) 0.01651(2) 0.003846(16) 0.000730(17) -0.001593(16)
S2_2 0.012074(19) 0.01430(2) 0.01611(2) 0.002123(16) 0.001524(17) 0.004350(17)
F1_2 0.01741(14) 0.01911(16) 0.01348(14) 0.00372(12) 0.00267(14) 0.00076(12)
F2_2 0.0254(2) 0.02242(18) 0.01762(18) 0.00646(16) -0.00329(16) 0.00429(16)
F3_2 0.01825(16) 0.01938(17) 0.0271(2) 0.00854(14) -0.00449(16) -0.00269(16)
F4_2 0.01174(13) 0.02502(19) 0.02444(19) 0.00345(13) 0.00313(16) -0.00525(16)
F5_2 0.01267(14) 0.02137(16) 0.01723(17) 0.00042(12) 0.00393(12) 0.00237(14)
N1_1 0.01463(9) 0.01353(9) 0.01220(9) 0.00427(8) 0.00425(8) 0.00129(8)
N2_1 0.01504(9) 0.01281(9) 0.00983(9) 0.00326(7) -0.00062(8) -0.00048(7)
N1_2 0.01477(10) 0.01412(10) 0.01368(10) 0.00472(8) -0.00005(8) -0.00209(8)
N2_2 0.01181(9) 0.01598(10) 0.01344(10) 0.00308(8) 0.00163(8) 0.00200(8)
C1_1 0.01026(7) 0.01006(7) 0.01003(8) 0.00086(6) 0.00098(6) -0.00007(6)
C2_1 0.01048(7) 0.00997(7) 0.00931(7) 0.00067(6) 0.00087(6) 0.00004(6)
C3_1 0.01353(8) 0.01299(8) 0.00961(8) 0.00139(7) 0.00167(7) 0.00067(7)
H1_1 0.03144 0.03370 0.02328 0.00976 0.01139 0.00367
C4_1 0.01610(9) 0.01427(9) 0.01146(8) 0.00205(7) -0.00009(7) 0.00213(7)
H2_1 0.04004 0.03475 0.02325 0.00798 0.00482 0.01272
C5_1 0.01541(9) 0.01441(9) 0.01482(10) 0.00420(7) -0.00033(8) 0.00096(8)
H3_1 0.03236 0.02558 0.03613 0.01332 -0.00040 0.00638
C6_1 0.01429(9) 0.01531(9) 0.01356(9) 0.00455(7) 0.00195(7) -0.00040(7)
H4_1 0.02931 0.03168 0.02799 0.01095 0.00806 -0.00375
C7_1 0.01269(8) 0.01281(8) 0.01037(8) 0.00236(7) 0.00203(7) -0.00009(7)
H5_1 0.03141 0.03123 0.01625 0.00710 0.00396 0.00295
C1_2 0.00979(7) 0.01102(7) 0.01277(8) 0.00091(6) 0.00033(6) -0.00039(6)
C2_2 0.00901(7) 0.01096(7) 0.01293(8) 0.00046(6) 0.00017(6) -0.00053(6)
C3_2 0.01165(8) 0.01256(8) 0.01271(9) 0.00127(7) -0.00023(7) -0.00055(7)
C4_2 0.01463(9) 0.01378(9) 0.01509(10) 0.00267(7) -0.00215(8) 0.00013(8)
C5_2 0.01220(9) 0.01419(9) 0.01923(11) 0.00353(7) -0.00229(8) -0.00238(8)
C6_2 0.00957(8) 0.01551(9) 0.01836(10) 0.00161(7) 0.00075(8) -0.00303(8)
C7_2 0.00892(8) 0.01361(8) 0.01476(9) 0.00011(6) 0.00127(7) -0.00073(7)

loop_
_atom_type_symbol
_atom_type_description
_atom_type_scat_dispersion_real
_atom_type_scat_dispersion_imag
_atom_type_scat_source
C C 0.0033 0.0016 'Su & Coppens. Acta. Cryst. (1997) A53, 749-762. '
H H 0.0000 0.0000 'Su & Coppens. Acta. Cryst. (1997) A53, 749-762. '
N N 0.0061 0.0033 'Su & Coppens. Acta. Cryst. (1997) A53, 749-762. '
F F 0.0171 0.0103 'Su & Coppens. Acta. Cryst. (1997) A53, 749-762. '
S S 0.1246 0.1234 'Su & Coppens. Acta. Cryst. (1997) A53, 749-762. '

loop_
_geom_angle_atom_site_label_1
_geom_angle_atom_site_label_2
_geom_angle_atom_site_label_3
_geom_angle
S2_1 S1_1 N1_1 94.58(5)
S2_2 S1_2 N1_2 94.29(5)
C3_1 C2_1 C7_1 119.70(2)
C4_1 C3_1 H1_1 119.906
C5_1 C4_1 C3_1 120.16(3)
C5_1 C4_1 H2_1 118.408
C6_1 C5_1 H3_1 119.869
C7_1 C6_1 C5_1 120.28(3)
C7_1 C6_1 H4_1 117.372
C3_2 C2_2 C7_2 115.82(2)
C3_2 C2_2 C1_2 122.07(2)
C7_2 C2_2 C1_2 122.11(2)
C4_2 C3_2 C2_2 122.36(2)
C5_2 C4_2 C3_2 120.38(2)

loop_
_geom_bond_atom_site_label_1
_geom_bond_atom_site_label_2
_geom_bond_distance
S1_1 S2_1 2.08550(9)
S1_1 N1_1 1.63029(11)
S2_1 N2_1 1.63298(11)
S1_2 S2_2 2.09777(10)
S1_2 N1_2 1.62803(11)
S2_2 N2_2 1.62548(11)
F1_2 C3_2 1.3299(2)
F2_2 C4_2 1.3300(2)
F3_2 C5_2 1.3243(2)
F4_2 C6_2 1.3317(2)
F5_2 C7_2 1.3346(2)
N1_1 C1_1 1.33482(14)
N2_1 C1_1 1.33969(14)
N1_2 C1_2 1.33677(15)
N2_2 C1_2 1.33556(15)
C1_1 C2_1 1.47738(12)
C2_1 C3_1 1.39832(13)
C2_1 C7_1 1.39947(13)
C3_1 C4_1 1.39432(13)
C3_1 H1_1 1.08293
C4_1 C5_1 1.39411(14)
C4_1 H2_1 1.08244
C5_1 C6_1 1.39592(14)
C5_1 H3_1 1.08367
C6_1 C7_1 1.39368(13)
C6_1 H4_1 1.08255
C7_1 H5_1 1.08303
C1_2 C2_2 1.48246(12)
C2_2 C3_2 1.39971(13)
C2_2 C7_2 1.40217(13)
C3_2 C4_2 1.38741(13)
C4_2 C5_2 1.38554(16)
C5_2 C6_2 1.38760(16)
C6_2 C7_2 1.38951(13)

loop_
_geom_hbond_atom_site_label_D
_geom_hbond_atom_site_label_H
_geom_hbond_atom_site_label_A
_geom_hbond_distance_DH
_geom_hbond_distance_HA
_geom_hbond_distance_DA
_geom_hbond_angle_DHA
_geom_hbond_site_symmetry_A
C6_1 H4_1 F1_2 1.083 2.615 3.34488(16) 124.15 4_564
C4_1 H2_1 N2_2 1.082 2.444 3.48096(15) 159.98 4_565
C6_1 H4_1 F5_2 1.083 2.422 3.18142(14) 126.04 2_646

loop_
_geom_torsion_atom_site_label_1
_geom_torsion_atom_site_label_2
_geom_torsion_atom_site_label_3
_geom_torsion_atom_site_label_4
_geom_torsion
S1_1 S2_1 N2_1 C1_1 -0.394(15)
S1_1 N1_1 C1_1 N2_1 -0.631(18)
S1_1 N1_1 C1_1 C2_1 -179.741(12)
S2_1 S1_1 N1_1 C1_1 0.252(15)
S2_1 N2_1 C1_1 N1_1 0.706(18)
S2_1 N2_1 C1_1 C2_1 179.824(10)
S1_2 S2_2 N2_2 C1_2 -0.581(15)
S1_2 N1_2 C1_2 N2_2 -0.723(19)
S1_2 N1_2 C1_2 C2_2 178.781(13)
S2_2 S1_2 N1_2 C1_2 0.209(15)
S2_2 N2_2 C1_2 N1_2 0.918(19)
S2_2 N2_2 C1_2 C2_2 -178.587(12)
F1_2 C3_2 C4_2 F2_2 -0.06(3)
F1_2 C3_2 C4_2 C5_2 -179.66(3)
F1_2 C3_2 C2_2 C7_2 179.56(2)
F1_2 C3_2 C2_2 C1_2 -0.09(2)
F2_2 C4_2 C5_2 F3_2 1.59(4)
F2_2 C4_2 C5_2 C6_2 -178.999(17)
F2_2 C4_2 C3_2 C2_2 -179.40(2)
F3_2 C5_2 C4_2 C3_2 -178.825(11)
F3_2 C5_2 C6_2 F4_2 -3.27(4)
F3_2 C5_2 C6_2 C7_2 177.43(2)
F4_2 C6_2 C5_2 C4_2 177.32(3)
F4_2 C6_2 C7_2 F5_2 1.50(3)
F4_2 C6_2 C7_2 C2_2 -177.43(3)
F5_2 C7_2 C6_2 C5_2 -179.20(3)
F5_2 C7_2 C2_2 C3_2 -179.18(2)
F5_2 C7_2 C2_2 C1_2 0.48(2)
N1_1 S1_1 S2_1 N2_1 0.079(17)
N1_1 C1_1 C2_1 C3_1 11.968(19)
N1_1 C1_1 C2_1 C7_1 -167.87(2)
N2_1 C1_1 C2_1 C3_1 -167.18(2)
N2_1 C1_1 C2_1 C7_1 12.979(19)
N1_2 S1_2 S2_2 N2_2 0.200(18)
N1_2 C1_2 C2_2 C3_2 19.439(19)
N1_2 C1_2 C2_2 C7_2 -160.19(2)
N2_2 C1_2 C2_2 C3_2 -161.04(2)
N2_2 C1_2 C2_2 C7_2 19.329(19)
C1_1 C2_1 C3_1 C4_1 -179.59(3)
C1_1 C2_1 C3_1 H1_1 2.13
C1_1 C2_1 C7_1 C6_1 179.19(2)
C1_1 C2_1 C7_1 H5_1 0.86
C2_1 C3_1 C4_1 C5_1 0.276(18)
C2_1 C3_1 C4_1 H2_1 -178.27
C2_1 C7_1 C6_1 C5_1 0.515(18)
C2_1 C7_1 C6_1 H4_1 -179.14
C3_1 C2_1 C7_1 C6_1 -0.650(19)
C3_1 C2_1 C7_1 H5_1 -178.98
C3_1 C4_1 C5_1 C6_1 -0.414(19)
C3_1 C4_1 C5_1 H3_1 -178.71
H1_1 C3_1 C2_1 C7_1 -178.03
H1_1 C3_1 C4_1 C5_1 178.56
H1_1 C3_1 C4_1 H2_1 0.02
C4_1 C5_1 C6_1 C7_1 0.000(19)
C4_1 C5_1 C6_1 H4_1 179.66
C4_1 C3_1 C2_1 C7_1 0.256(18)
H2_1 C4_1 C5_1 C6_1 178.17
H2_1 C4_1 C5_1 H3_1 -0.12
C5_1 C6_1 C7_1 H5_1 178.82
H3_1 C5_1 C6_1 C7_1 178.32
H3_1 C5_1 C6_1 H4_1 -2.04
H4_1 C6_1 C7_1 H5_1 -0.84
C1_2 C2_2 C3_2 C4_2 179.20(4)
C1_2 C2_2 C7_2 C6_2 179.36(3)
C2_2 C3_2 C4_2 C5_2 1.01(2)
C2_2 C7_2 C6_2 C5_2 1.870(19)
C3_2 C4_2 C5_2 C6_2 0.59(2)
C3_2 C2_2 C7_2 C6_2 -0.30(2)
C4_2 C5_2 C6_2 C7_2 -1.98(2)
C4_2 C3_2 C2_2 C7_2 -1.14(2)

loop_
_atom_site_anharm_gc_c_label
_atom_site_anharm_gc_c_111
_atom_site_anharm_gc_c_222
_atom_site_anharm_gc_c_333
_atom_site_anharm_gc_c_112
_atom_site_anharm_gc_c_122
_atom_site_anharm_gc_c_113
_atom_site_anharm_gc_c_133
_atom_site_anharm_gc_c_223
_atom_site_anharm_gc_c_233
_atom_site_anharm_gc_c_123
S1_1 -1.98E-06 1.16E-05 -5.85E-05 4.45E-05 7.48E-05 3.14E-05 -3.48E-05 2.74E-05 -3.92E-05 -4.15E-05
S2_1 4.05E-05 2.42E-05 -7.38E-05 -2.69E-05 4.52E-05 -6.99E-05 7.37E-06 -2.95E-05 -4.27E-05 -2.13E-05
S1_2 3.12E-05 3.47E-06 -4.54E-05 5.00E-05 4.70E-05 -8.40E-05 1.05E-04 2.78E-05 8.74E-05 -2.27E-04
S2_2 2.42E-05 4.65E-05 -7.27E-05 -1.25E-05 5.27E-05 -4.14E-05 8.82E-05 1.09E-05 2.19E-05 2.75E-05
